data_9015203
loop_
_publ_author_name
'Averbuch-Pouchot M'
'Durif, A.'

_publ_section_title
;
 Structure of a potassium diphosphate tellurate hydrate (K3HP2O7)(Te(OH)6)(H2O)
 _cod_database_code 1007096
;
_journal_name_full 'Acta Crystallographica, Section C'
_journal_page_first 27
_journal_page_last 28
_journal_paper_doi 10.1107/S0108270183003480
_journal_volume 39
_journal_year 1983
_chemical_formula_sum 'K3 O14 P2 Te'
_space_group_IT_number 2
_symmetry_space_group_name_Hall '-P 1'
_symmetry_space_group_name_H-M 'P -1'
_cell_angle_alpha 109.49
_cell_angle_beta 84.34
_cell_angle_gamma 101.83
_cell_length_a 15.98
_cell_length_b 7.226
_cell_length_c 6.253
_cell_formula_units_Z 2
_cell_volume 665.855
_database_code_amcsd 0009969
_exptl_crystal_density_diffrn 2.648
_cod_duplicate_entry 1007096
_cod_original_formula_sum 'Te K3 P2 O14'
_cod_database_code 9015203
_amcsd_formula_title 'H9 K3 O14 P2 Te'

loop_
_space_group_symop_operation_xyz
x,y,z
-x,-y,-z

loop_
_atom_site_label
_atom_site_fract_x
_atom_site_fract_y
_atom_site_fract_z
Te1 0.00000 0.50000 0.50000
Te2 0.50000 0.50000 0.50000
K1 0.58827 0.18450 0.81860
K2 0.93837 0.83860 0.18330
K3 0.26224 0.49580 0.63470
P1 0.18418 0.00010 0.15360
P2 0.32059 0.03340 0.80240
O1 0.39950 0.45660 0.33620
O2 0.50470 0.78260 0.58000
O3 0.42850 0.50960 0.76670
O4 0.09220 0.54500 0.69400
O5 0.07360 0.40280 0.24400
O6 0.03210 0.76810 0.49040
O7 0.18850 0.90390 0.33590
O8 0.10780 0.90160 0.00940
O9 0.19430 0.22310 0.25100
O10 0.26920 0.94780 -0.00570
O11 0.34890 0.85710 0.62780
O12 0.25520 0.11500 0.70550
O13 0.39140 0.19880 -0.08270
O14 0.25680 0.54990 0.08720

loop_
_cod_related_entry_id
_cod_related_entry_database
_cod_related_entry_code
1 AMCSD 0009969
